data_8102669
loop_
_publ_author_name
'Heng-Yu Qian'
'He-Ping Li'
'Zhi-Gang Yin'
'Chun-Xia Zhang'

_publ_section_title
;
 Crystal structure of N-(2,4-dichlorobenzyl)-4-nitroaniline,
 C13H10Cl2N2O2
;
_journal_issue 2
_journal_name_full 'Zeitschrift f\"ur Kristallographie - New Crystal Structures'
_journal_page_first 253
_journal_volume 225
_journal_year 2010
_chemical_formula_structural 'C13 H10 Cl2 N2 O2'
_chemical_formula_sum 'C13 H10 Cl2 N2 O2'
_chemical_formula_weight 297.13
_chemical_name_systematic
;
 N-(2,4-dichlorobenzyl)-4-nitroaniline
;
_space_group_IT_number 14
_symmetry_cell_setting monoclinic
_symmetry_space_group_name_Hall '-P 2ybc'
_symmetry_space_group_name_H-M 'P 1 21/c 1'
_atom_sites_solution_hydrogens geom
_atom_sites_solution_primary direct
_atom_sites_solution_secondary difmap
_audit_creation_method SHELXL-97
_cell_angle_alpha 90.00
_cell_angle_beta 91.688(13)
_cell_angle_gamma 90.00
_cell_formula_units_Z 4
_cell_length_a 10.4862(13)
_cell_length_b 15.742(3)
_cell_length_c 8.0034(16)
_cell_measurement_reflns_used 1123
_cell_measurement_temperature 293(2)
_cell_measurement_theta_max 26.3132
_cell_measurement_theta_min 3.1505
_cell_volume 1320.6(4)
_computing_cell_refinement 'SAINT (Bruker, 1998)'
_computing_data_collection 'SMART (Bruker, 1998)'
_computing_data_reduction SAINT
_computing_molecular_graphics SHELXTL
_computing_publication_material SHELXTL
_computing_structure_refinement SHELXTL
_computing_structure_solution 'SHELXTL (Sheldrick, 1997)'
_diffrn_ambient_temperature 293(2)
_diffrn_measured_fraction_theta_full 0.993
_diffrn_measured_fraction_theta_max 0.993
_diffrn_measurement_device_type 'Bruker SMART CCD area detector'
_diffrn_measurement_method '\w scans'
_diffrn_radiation_monochromator graphite
_diffrn_radiation_source 'fine-focus sealed tube'
_diffrn_radiation_type MoK\a
_diffrn_radiation_wavelength 0.71073
_diffrn_reflns_av_R_equivalents 0.0566
_diffrn_reflns_av_sigmaI/netI 0.0825
_diffrn_reflns_limit_h_max 13
_diffrn_reflns_limit_h_min -8
_diffrn_reflns_limit_k_max 19
_diffrn_reflns_limit_k_min -19
_diffrn_reflns_limit_l_max 9
_diffrn_reflns_limit_l_min -9
_diffrn_reflns_number 9106
_diffrn_reflns_theta_full 26.47
_diffrn_reflns_theta_max 26.47
_diffrn_reflns_theta_min 3.24
_exptl_absorpt_coefficient_mu 0.489
_exptl_absorpt_correction_T_max 0.97
_exptl_absorpt_correction_T_min 0.97
_exptl_absorpt_correction_type multi-scan
_exptl_absorpt_process_details 'SADABS(Bruker, 1998)'
_exptl_crystal_colour colorless
_exptl_crystal_density_diffrn 1.495
_exptl_crystal_density_method 'not measured'
_exptl_crystal_description block
_exptl_crystal_F_000 608
_exptl_crystal_size_max 0.28
_exptl_crystal_size_mid 0.26
_exptl_crystal_size_min 0.24
_refine_diff_density_max 0.186
_refine_diff_density_min -0.226
_refine_diff_density_rms 0.034
_refine_ls_extinction_method none
_refine_ls_goodness_of_fit_ref 0.768
_refine_ls_hydrogen_treatment constr
_refine_ls_matrix_type full
_refine_ls_number_parameters 172
_refine_ls_number_reflns 2698
_refine_ls_number_restraints 0
_refine_ls_restrained_S_all 0.768
_refine_ls_R_factor_all 0.1136
_refine_ls_R_factor_gt 0.0386
_refine_ls_shift/su_max 0.000
_refine_ls_shift/su_mean 0.000
_refine_ls_structure_factor_coef Fsqd
_refine_ls_weighting_details 'calc w=1/[\s^2^(Fo^2^)+(0.0399P)^2^+0.0000P] where P=(Fo^2^+2Fc^2^)/3'
_refine_ls_weighting_scheme calc
_refine_ls_wR_factor_gt 0.0798
_refine_ls_wR_factor_ref 0.0892
_reflns_number_gt 1125
_reflns_number_total 2698
_reflns_threshold_expression >2sigma(I)
_cod_data_source_file 1267-2924.cff
_cod_data_source_block m
_cod_original_sg_symbol_H-M P2(1)/c
_cod_database_code 8102669

loop_
_symmetry_equiv_pos_as_xyz
'x, y, z'
'-x, y+1/2, -z+1/2'
'-x, -y, -z'
'x, -y-1/2, z-1/2'

loop_
_atom_site_label
_atom_site_type_symbol
_atom_site_fract_x
_atom_site_fract_y
_atom_site_fract_z
_atom_site_U_iso_or_equiv
_atom_site_adp_type
_atom_site_occupancy
_atom_site_symmetry_multiplicity
_atom_site_Wyckoff_symbol
_atom_site_calc_flag
_atom_site_refinement_flags
_atom_site_disorder_assembly
_atom_site_disorder_group
Cl1 Cl 0.21581(7) 0.61936(6) 0.05972(9) 0.1036(4) Uani 1 4 e d . . .
Cl2 Cl 0.04410(7) 0.65079(6) 0.67883(8) 0.0961(3) Uani 1 4 e d . . .
C6 C -0.1094(2) 0.60663(14) 0.4160(3) 0.0472(6) Uani 1 4 e d . . .
C11 C -0.4895(2) 0.84734(17) 0.3141(3) 0.0555(7) Uani 1 4 e d . . .
N1 N -0.34330(17) 0.61430(13) 0.4564(2) 0.0549(6) Uani 1 4 e d . . .
H1A H -0.3913 0.5709 0.4368 0.066 Uiso 1 4 e calc R . .
C12 C -0.3745(3) 0.84375(17) 0.4011(3) 0.0590(7) Uani 1 4 e d . . .
H12A H -0.3311 0.8938 0.4274 0.071 Uiso 1 4 e calc R . .
C8 C -0.3893(2) 0.69179(17) 0.4125(3) 0.0460(6) Uani 1 4 e d . . .
C10 C -0.5564(2) 0.77389(18) 0.2771(3) 0.0562(6) Uani 1 4 e d . . .
H10A H -0.6345 0.7767 0.2191 0.067 Uiso 1 4 e calc R . .
C2 C 0.1135(2) 0.63258(16) 0.3628(3) 0.0619(7) Uani 1 4 e d . . .
H2A H 0.1947 0.6475 0.4023 0.074 Uiso 1 4 e calc R . .
C1 C 0.0131(2) 0.62807(14) 0.4690(3) 0.0519(7) Uani 1 4 e d . . .
C7 C -0.2188(2) 0.59939(17) 0.5341(3) 0.0613(7) Uani 1 4 e d . . .
H7A H -0.2177 0.5430 0.5829 0.074 Uiso 1 4 e calc R . .
H7B H -0.2055 0.6399 0.6243 0.074 Uiso 1 4 e calc R . .
C3 C 0.0908(2) 0.61460(16) 0.1974(3) 0.0587(7) Uani 1 4 e d . . .
C9 C -0.5079(2) 0.69738(17) 0.3258(3) 0.0536(7) Uani 1 4 e d . . .
H9A H -0.5536 0.6481 0.3016 0.064 Uiso 1 4 e calc R . .
N2 N -0.5381(3) 0.92748(17) 0.2536(3) 0.0760(7) Uani 1 4 e d . . .
C4 C -0.0291(2) 0.59336(17) 0.1383(3) 0.0680(8) Uani 1 4 e d . . .
H4A H -0.0438 0.5818 0.0255 0.082 Uiso 1 4 e calc R . .
C5 C -0.1269(2) 0.58941(16) 0.2477(3) 0.0614(7) Uani 1 4 e d . . .
H5A H -0.2080 0.5746 0.2073 0.074 Uiso 1 4 e calc R . .
C13 C -0.3229(2) 0.76678(18) 0.4496(3) 0.0553(7) Uani 1 4 e d . . .
H13A H -0.2444 0.7647 0.5067 0.066 Uiso 1 4 e calc R . .
O1 O -0.6351(2) 0.92852(13) 0.1626(3) 0.1007(8) Uani 1 4 e d . . .
O2 O -0.4775(2) 0.99196(14) 0.2874(3) 0.1110(8) Uani 1 4 e d . . .

loop_
_atom_site_aniso_label
_atom_site_aniso_U_11
_atom_site_aniso_U_22
_atom_site_aniso_U_33
_atom_site_aniso_U_23
_atom_site_aniso_U_13
_atom_site_aniso_U_12
Cl1 0.0559(5) 0.1880(10) 0.0676(5) -0.0167(5) 0.0121(3) -0.0065(5)
Cl2 0.0887(6) 0.1493(8) 0.0496(4) -0.0136(4) -0.0079(4) -0.0206(5)
C6 0.0528(16) 0.0452(16) 0.0436(14) 0.0023(12) 0.0014(12) 0.0070(13)
C11 0.0579(17) 0.0500(19) 0.0595(16) 0.0047(14) 0.0157(14) 0.0062(15)
N1 0.0425(12) 0.0500(15) 0.0724(14) 0.0037(11) 0.0060(10) -0.0023(11)
C12 0.0677(19) 0.0507(19) 0.0590(16) -0.0055(13) 0.0105(14) -0.0104(15)
C8 0.0420(15) 0.0509(18) 0.0458(13) 0.0000(12) 0.0130(11) -0.0006(14)
C10 0.0444(15) 0.063(2) 0.0612(16) 0.0004(15) 0.0099(12) 0.0020(16)
C2 0.0482(15) 0.087(2) 0.0504(16) 0.0016(13) -0.0057(13) -0.0003(14)
C1 0.0582(16) 0.0545(18) 0.0426(14) 0.0005(12) -0.0060(12) 0.0038(13)
C7 0.0621(17) 0.0651(18) 0.0572(16) 0.0132(13) 0.0080(13) 0.0076(15)
C3 0.0451(15) 0.082(2) 0.0488(16) -0.0011(13) 0.0038(12) 0.0048(14)
C9 0.0448(16) 0.0540(18) 0.0623(16) -0.0029(13) 0.0088(13) -0.0058(14)
N2 0.087(2) 0.062(2) 0.0800(17) 0.0084(15) 0.0207(15) 0.0133(17)
C4 0.0574(18) 0.099(2) 0.0477(15) -0.0151(14) -0.0013(14) 0.0019(16)
C5 0.0417(15) 0.088(2) 0.0544(17) -0.0066(14) -0.0026(13) -0.0003(14)
C13 0.0465(15) 0.063(2) 0.0568(15) -0.0024(13) 0.0034(12) -0.0059(15)
O1 0.0825(15) 0.0889(18) 0.1301(19) 0.0215(13) -0.0050(14) 0.0254(12)
O2 0.139(2) 0.0537(15) 0.139(2) 0.0050(13) -0.0082(15) -0.0002(15)

loop_
_atom_type_symbol
_atom_type_description
_atom_type_scat_dispersion_real
_atom_type_scat_dispersion_imag
_atom_type_scat_source
C C 0.0033 0.0016 'International Tables Vol C Tables 4.2.6.8 and 6.1.1.4'
H H 0.0000 0.0000 'International Tables Vol C Tables 4.2.6.8 and 6.1.1.4'
N N 0.0061 0.0033 'International Tables Vol C Tables 4.2.6.8 and 6.1.1.4'
O O 0.0106 0.0060 'International Tables Vol C Tables 4.2.6.8 and 6.1.1.4'
Cl Cl 0.1484 0.1585 'International Tables Vol C Tables 4.2.6.8 and 6.1.1.4'

loop_
_geom_angle_atom_site_label_1
_geom_angle_atom_site_label_2
_geom_angle_atom_site_label_3
_geom_angle
_geom_angle_site_symmetry_1
_geom_angle_site_symmetry_3
_geom_angle_publ_flag
C5 C6 C1 116.3(2) . . ?
C5 C6 C7 120.9(2) . . ?
C1 C6 C7 122.8(2) . . ?
C12 C11 C10 120.4(2) . . ?
C12 C11 N2 120.2(3) . . ?
C10 C11 N2 119.3(2) . . ?
C8 N1 C7 124.6(2) . . ?
C8 N1 H1A 117.7 . . ?
C7 N1 H1A 117.7 . . ?
C11 C12 C13 120.6(2) . . ?
C11 C12 H12A 119.7 . . ?
C13 C12 H12A 119.7 . . ?
N1 C8 C13 122.3(2) . . ?
N1 C8 C9 119.1(2) . . ?
C13 C8 C9 118.6(2) . . ?
C9 C10 C11 119.8(2) . . ?
C9 C10 H10A 120.1 . . ?
C11 C10 H10A 120.1 . . ?
C3 C2 C1 118.2(2) . . ?
C3 C2 H2A 120.9 . . ?
C1 C2 H2A 120.9 . . ?
C2 C1 C6 123.0(2) . . ?
C2 C1 Cl2 117.52(19) . . ?
C6 C1 Cl2 119.5(2) . . ?
N1 C7 C6 114.18(18) . . ?
N1 C7 H7A 108.7 . . ?
C6 C7 H7A 108.7 . . ?
N1 C7 H7B 108.7 . . ?
C6 C7 H7B 108.7 . . ?
H7A C7 H7B 107.6 . . ?
C2 C3 C4 121.1(2) . . ?
C2 C3 Cl1 119.43(19) . . ?
C4 C3 Cl1 119.50(19) . . ?
C10 C9 C8 120.9(2) . . ?
C10 C9 H9A 119.5 . . ?
C8 C9 H9A 119.5 . . ?
O2 N2 O1 122.2(3) . . ?
O2 N2 C11 118.4(3) . . ?
O1 N2 C11 119.2(3) . . ?
C5 C4 C3 119.1(2) . . ?
C5 C4 H4A 120.4 . . ?
C3 C4 H4A 120.4 . . ?
C4 C5 C6 122.3(2) . . ?
C4 C5 H5A 118.9 . . ?
C6 C5 H5A 118.9 . . ?
C12 C13 C8 119.6(2) . . ?
C12 C13 H13A 120.2 . . ?
C8 C13 H13A 120.2 . . ?

loop_
_geom_bond_atom_site_label_1
_geom_bond_atom_site_label_2
_geom_bond_distance
_geom_bond_site_symmetry_2
_geom_bond_publ_flag
Cl1 C3 1.739(2) . ?
Cl2 C1 1.739(2) . ?
C6 C5 1.380(3) . ?
C6 C1 1.383(3) . ?
C6 C7 1.512(3) . ?
C11 C12 1.376(3) . ?
C11 C10 1.380(3) . ?
C11 N2 1.439(3) . ?
N1 C8 1.354(3) . ?
N1 C7 1.449(3) . ?
N1 H1A 0.8600 . ?
C12 C13 1.378(3) . ?
C12 H12A 0.9300 . ?
C8 C13 1.398(3) . ?
C8 C9 1.408(3) . ?
C10 C9 1.360(3) . ?
C10 H10A 0.9300 . ?
C2 C3 1.367(3) . ?
C2 C1 1.374(3) . ?
C2 H2A 0.9300 . ?
C7 H7A 0.9700 . ?
C7 H7B 0.9700 . ?
C3 C4 1.371(3) . ?
C9 H9A 0.9300 . ?
N2 O2 1.224(3) . ?
N2 O1 1.233(3) . ?
C4 C5 1.370(3) . ?
C4 H4A 0.9300 . ?
C5 H5A 0.9300 . ?
C13 H13A 0.9300 . ?

loop_
_geom_hbond_atom_site_label_D
_geom_hbond_atom_site_label_H
_geom_hbond_atom_site_label_A
_geom_hbond_distance_DH
_geom_hbond_distance_HA
_geom_hbond_distance_DA
_geom_hbond_angle_DHA
_geom_hbond_site_symmetry_A
N1 H1A O1 0.86 2.40 3.082(3) 136.9 2_445
N1 H1A O2 0.86 2.55 3.291(3) 144.6 2_445
